data_4324692
loop_
_publ_author_name
'Vadapalli Chandrasekhar'
'Venkatasubbiah Krishnan'
'Ramachandran Azhakar'
'Tapas Senapati'
'Atanu Dey'
'R. Suriya Narayanan'

_publ_contact_author_address
;Head, Department of Chemistry
Indian Institute of Technology Kanpur
Kanpur 208016
Uttarpradesh
India
;
_publ_contact_author_email vc@iitk.ac.in
_publ_contact_author_fax '+91-512-259 7436'
_publ_contact_author_name 'Prof. V. Chandrasekhar'
_publ_contact_author_phone '+91-512-259 7259'
_publ_section_title
;
 Carbophosphazene-Supported Ligand Systems Containing Pyrazole/Guanidine
 Coordinating Groups
;
_journal_name_full 'Inorganic Chemistry'
_journal_page_first 2568
_journal_page_last 2579
_journal_paper_doi 10.1021/ic102415x
_journal_volume 50
_journal_year 2011
_chemical_formula_moiety 'C12 H24 Cl2 N9 P'
_chemical_formula_sum 'C12 H24 Cl2 N9 P'
_chemical_formula_weight 396.27
_chemical_name_systematic
; 
 ? 
;
_space_group_IT_number 14
_symmetry_cell_setting monoclinic
_symmetry_space_group_name_Hall '-P 2yn'
_symmetry_space_group_name_H-M 'P 1 21/n 1'
_atom_sites_solution_hydrogens geom
_atom_sites_solution_primary direct
_atom_sites_solution_secondary difmap
_audit_creation_method SHELXL-97
_cell_angle_alpha 90.000(5)
_cell_angle_beta 105.902(5)
_cell_angle_gamma 90.000(5)
_cell_formula_units_Z 4
_cell_length_a 10.549(5)
_cell_length_b 13.494(5)
_cell_length_c 13.764(5)
_cell_measurement_temperature 293(2)
_cell_volume 1884.3(13)
_computing_structure_refinement 'SHELXL-97 (Sheldrick, 1997)'
_computing_structure_solution 'SHELXS-97 (Sheldrick, 1990)'
_diffrn_ambient_temperature 293(2)
_diffrn_measured_fraction_theta_full 0.990
_diffrn_measured_fraction_theta_max 0.990
_diffrn_measurement_method '/w scans'
_diffrn_radiation_monochromator graphite
_diffrn_radiation_source 'fine-focus sealed tube'
_diffrn_radiation_type MoK\a
_diffrn_radiation_wavelength 0.71069
_diffrn_reflns_av_R_equivalents 0.0430
_diffrn_reflns_av_sigmaI/netI 0.0531
_diffrn_reflns_limit_h_max 8
_diffrn_reflns_limit_h_min -14
_diffrn_reflns_limit_k_max 17
_diffrn_reflns_limit_k_min -18
_diffrn_reflns_limit_l_max 18
_diffrn_reflns_limit_l_min -18
_diffrn_reflns_number 12163
_diffrn_reflns_theta_full 28.31
_diffrn_reflns_theta_max 28.31
_diffrn_reflns_theta_min 2.16
_exptl_absorpt_coefficient_mu 0.445
_exptl_absorpt_correction_T_max 0.9755
_exptl_absorpt_correction_T_min 0.9577
_exptl_absorpt_correction_type empirical
_exptl_absorpt_process_details SADABS
_exptl_crystal_colour colorless
_exptl_crystal_density_diffrn 1.397
_exptl_crystal_description block
_exptl_crystal_F_000 832
_exptl_crystal_size_max 0.10
_exptl_crystal_size_mid 0.08
_exptl_crystal_size_min 0.06
_refine_diff_density_max 0.552
_refine_diff_density_min -0.693
_refine_diff_density_rms 0.129
_refine_ls_extinction_method none
_refine_ls_goodness_of_fit_ref 1.108
_refine_ls_hydrogen_treatment constr
_refine_ls_matrix_type full
_refine_ls_number_parameters 225
_refine_ls_number_reflns 4639
_refine_ls_number_restraints 0
_refine_ls_restrained_S_all 1.108
_refine_ls_R_factor_all 0.0842
_refine_ls_R_factor_gt 0.0514
_refine_ls_shift/su_max 0.001
_refine_ls_shift/su_mean 0.000
_refine_ls_structure_factor_coef Fsqd
_refine_ls_weighting_details 'calc w=1/[\s^2^(Fo^2^)+(0.1017P)^2^+2.9264P] where P=(Fo^2^+2Fc^2^)/3'
_refine_ls_weighting_scheme calc
_refine_ls_wR_factor_gt 0.1345
_refine_ls_wR_factor_ref 0.2037
_reflns_number_gt 3406
_reflns_number_total 4639
_reflns_threshold_expression >2sigma(I)
_cod_data_source_file ic102415x_si_002_04.cif
_cod_data_source_block Compound-4
_cod_original_sg_symbol_H-M 'P 21/n'
_cod_database_code 4324692

loop_
_symmetry_equiv_pos_as_xyz
'x, y, z'
'-x+1/2, y+1/2, -z+1/2'
'-x, -y, -z'
'x-1/2, -y-1/2, z-1/2'

loop_
_atom_site_label
_atom_site_type_symbol
_atom_site_fract_x
_atom_site_fract_y
_atom_site_fract_z
_atom_site_U_iso_or_equiv
_atom_site_adp_type
_atom_site_occupancy
_atom_site_symmetry_multiplicity
_atom_site_calc_flag
_atom_site_refinement_flags
P1 P 0.89268(8) 0.76823(6) 0.97207(6) 0.0176(2) Uani 1 1 d .
Cl1 Cl 0.69925(9) 0.95533(6) 1.12658(7) 0.0302(2) Uani 1 1 d .
Cl2 Cl 0.64193(9) 0.57886(6) 1.07214(7) 0.0312(2) Uani 1 1 d .
N1 N 0.8721(3) 0.7879(2) 0.85446(19) 0.0197(5) Uani 1 1 d .
N2 N 1.0453(3) 0.7527(2) 1.0293(2) 0.0217(6) Uani 1 1 d .
N3 N 0.6505(3) 0.8314(2) 0.7772(2) 0.0214(6) Uani 1 1 d .
N4 N 0.8242(3) 0.9182(2) 0.74306(19) 0.0210(6) Uani 1 1 d .
N5 N 1.2482(3) 0.8184(2) 1.0378(2) 0.0234(6) Uani 1 1 d .
N6 N 1.1608(3) 0.7043(2) 0.9128(2) 0.0212(6) Uani 1 1 d .
N7 N 0.8375(3) 0.8653(2) 1.0226(2) 0.0215(6) Uani 1 1 d .
N8 N 0.8123(3) 0.6703(2) 0.99804(19) 0.0208(5) Uani 1 1 d .
N9 N 0.6905(3) 0.7669(2) 1.0902(2) 0.0238(6) Uani 1 1 d .
C1 C 0.7819(3) 0.8447(2) 0.7930(2) 0.0207(6) Uani 1 1 d .
C2 C 0.7581(4) 0.9444(3) 0.6384(3) 0.0327(8) Uani 1 1 d .
H2A H 0.6822 0.9029 0.6138 0.049 Uiso 1 1 calc R
H2B H 0.8178 0.9351 0.5976 0.049 Uiso 1 1 calc R
H2C H 0.7310 1.0125 0.6351 0.049 Uiso 1 1 calc R
C3 C 0.9622(4) 0.9477(3) 0.7764(3) 0.0281(7) Uani 1 1 d .
H3A H 0.9909 0.9485 0.8489 0.042 Uiso 1 1 calc R
H3B H 0.9721 1.0127 0.7511 0.042 Uiso 1 1 calc R
H3C H 1.0147 0.9013 0.7513 0.042 Uiso 1 1 calc R
C4 C 0.5958(3) 0.7375(3) 0.7977(3) 0.0258(7) Uani 1 1 d .
H4A H 0.6636 0.6878 0.8114 0.039 Uiso 1 1 calc R
H4B H 0.5259 0.7181 0.7401 0.039 Uiso 1 1 calc R
H4C H 0.5618 0.7444 0.8553 0.039 Uiso 1 1 calc R
C5 C 0.5526(4) 0.9086(3) 0.7425(3) 0.0302(8) Uani 1 1 d .
H5A H 0.5959 0.9715 0.7452 0.045 Uiso 1 1 calc R
H5B H 0.4942 0.9103 0.7851 0.045 Uiso 1 1 calc R
H5C H 0.5029 0.8951 0.6742 0.045 Uiso 1 1 calc R
C6 C 1.1475(3) 0.7592(2) 0.9924(2) 0.0184(6) Uani 1 1 d .
C7 C 1.2262(4) 0.8987(3) 1.1036(3) 0.0289(8) Uani 1 1 d .
H7A H 1.1336 0.9128 1.0883 0.043 Uiso 1 1 calc R
H7B H 1.2724 0.9571 1.0925 0.043 Uiso 1 1 calc R
H7C H 1.2582 0.8788 1.1730 0.043 Uiso 1 1 calc R
C8 C 1.3870(3) 0.7963(3) 1.0484(3) 0.0316(8) Uani 1 1 d .
H8A H 1.3941 0.7337 1.0173 0.047 Uiso 1 1 calc R
H8B H 1.4339 0.7935 1.1188 0.047 Uiso 1 1 calc R
H8C H 1.4243 0.8473 1.0161 0.047 Uiso 1 1 calc R
C9 C 1.2320(4) 0.7384(3) 0.8425(3) 0.0304(8) Uani 1 1 d .
H9A H 1.2593 0.8058 0.8578 0.046 Uiso 1 1 calc R
H9B H 1.1756 0.7346 0.7748 0.046 Uiso 1 1 calc R
H9C H 1.3081 0.6974 0.8484 0.046 Uiso 1 1 calc R
C10 C 1.0789(3) 0.6174(2) 0.8785(3) 0.0246(7) Uani 1 1 d .
H10A H 1.0422 0.5951 0.9312 0.037 Uiso 1 1 calc R
H10B H 1.1317 0.5655 0.8618 0.037 Uiso 1 1 calc R
H10C H 1.0090 0.6342 0.8198 0.037 Uiso 1 1 calc R
C11 C 0.7519(3) 0.8489(2) 1.0708(2) 0.0204(6) Uani 1 1 d .
C12 C 0.7288(3) 0.6854(2) 1.0494(2) 0.0197(6) Uani 1 1 d .

loop_
_atom_site_aniso_label
_atom_site_aniso_U_11
_atom_site_aniso_U_22
_atom_site_aniso_U_33
_atom_site_aniso_U_23
_atom_site_aniso_U_13
_atom_site_aniso_U_12
P1 0.0167(4) 0.0204(4) 0.0159(4) 0.0009(3) 0.0049(3) 0.0015(3)
Cl1 0.0330(5) 0.0249(4) 0.0375(5) -0.0078(3) 0.0179(4) 0.0005(3)
Cl2 0.0349(5) 0.0249(4) 0.0413(5) 0.0012(3) 0.0233(4) -0.0039(3)
N1 0.0158(12) 0.0241(13) 0.0176(12) 0.0017(10) 0.0018(10) 0.0037(10)
N2 0.0214(14) 0.0277(14) 0.0168(12) 0.0023(10) 0.0065(11) 0.0056(11)
N3 0.0176(13) 0.0212(13) 0.0224(13) 0.0002(10) 0.0002(11) 0.0013(10)
N4 0.0236(14) 0.0213(13) 0.0179(13) 0.0016(10) 0.0056(11) -0.0029(11)
N5 0.0187(13) 0.0234(14) 0.0273(14) -0.0069(11) 0.0048(11) -0.0016(11)
N6 0.0215(13) 0.0204(13) 0.0213(13) -0.0023(10) 0.0049(11) 0.0000(11)
N7 0.0213(13) 0.0205(13) 0.0226(13) 0.0006(10) 0.0058(11) -0.0001(11)
N8 0.0233(14) 0.0220(13) 0.0168(12) 0.0007(10) 0.0048(10) 0.0029(11)
N9 0.0244(14) 0.0267(14) 0.0241(14) -0.0014(11) 0.0132(12) 0.0014(11)
C1 0.0237(16) 0.0214(15) 0.0166(14) -0.0021(11) 0.0047(12) 0.0014(12)
C2 0.048(2) 0.0262(17) 0.0189(16) 0.0059(13) 0.0012(16) -0.0026(16)
C3 0.0274(18) 0.0264(17) 0.0311(18) 0.0025(13) 0.0090(15) -0.0026(14)
C4 0.0229(17) 0.0299(17) 0.0227(16) 0.0025(13) 0.0034(13) -0.0033(13)
C5 0.0238(17) 0.0262(17) 0.0342(19) -0.0073(14) -0.0027(15) 0.0034(14)
C6 0.0151(14) 0.0204(14) 0.0204(14) 0.0005(11) 0.0062(12) -0.0009(11)
C7 0.0334(19) 0.0255(17) 0.0297(17) -0.0101(14) 0.0116(15) -0.0046(14)
C8 0.0198(17) 0.0354(19) 0.039(2) -0.0057(16) 0.0062(15) -0.0042(14)
C9 0.0314(19) 0.037(2) 0.0254(17) -0.0041(14) 0.0122(15) -0.0028(15)
C10 0.0197(15) 0.0249(16) 0.0248(16) -0.0059(12) -0.0011(13) -0.0010(12)
C11 0.0213(15) 0.0242(15) 0.0167(14) -0.0019(12) 0.0070(12) 0.0001(12)
C12 0.0196(15) 0.0237(15) 0.0161(14) 0.0026(11) 0.0054(12) 0.0000(12)

loop_
_atom_type_symbol
_atom_type_description
_atom_type_scat_dispersion_real
_atom_type_scat_dispersion_imag
_atom_type_scat_source
C C 0.0033 0.0016 'International Tables Vol C Tables 4.2.6.8 and 6.1.1.4'
H H 0.0000 0.0000 'International Tables Vol C Tables 4.2.6.8 and 6.1.1.4'
N N 0.0061 0.0033 'International Tables Vol C Tables 4.2.6.8 and 6.1.1.4'
P P 0.1023 0.0942 'International Tables Vol C Tables 4.2.6.8 and 6.1.1.4'
Cl Cl 0.1484 0.1585 'International Tables Vol C Tables 4.2.6.8 and 6.1.1.4'

loop_
_geom_angle_atom_site_label_1
_geom_angle_atom_site_label_2
_geom_angle_atom_site_label_3
_geom_angle
N1 P1 N2 111.11(14)
N1 P1 N8 114.53(14)
N2 P1 N8 107.11(14)
N1 P1 N7 109.14(14)
N2 P1 N7 108.52(14)
N8 P1 N7 106.18(14)
C1 N1 P1 128.0(2)
C6 N2 P1 128.5(2)
C1 N3 C5 124.2(3)
C1 N3 C4 121.9(3)
C5 N3 C4 113.9(3)
C1 N4 C3 118.8(3)
C1 N4 C2 123.0(3)
C3 N4 C2 114.2(3)
C6 N5 C8 124.7(3)
C6 N5 C7 119.2(3)
C8 N5 C7 114.3(3)
C6 N6 C9 123.3(3)
C6 N6 C10 121.1(3)
C9 N6 C10 114.1(3)
C11 N7 P1 117.3(2)
C12 N8 P1 117.3(2)
C11 N9 C12 111.9(3)
N1 C1 N4 117.9(3)
N1 C1 N3 123.3(3)
N4 C1 N3 118.8(3)
N2 C6 N5 119.3(3)
N2 C6 N6 123.4(3)
N5 C6 N6 117.2(3)
N7 C11 N9 133.8(3)
N7 C11 Cl1 115.5(2)
N9 C11 Cl1 110.7(2)
N8 C12 N9 133.4(3)
N8 C12 Cl2 115.6(2)
N9 C12 Cl2 111.0(2)

loop_
_geom_bond_atom_site_label_1
_geom_bond_atom_site_label_2
_geom_bond_distance
P1 N1 1.596(3)
P1 N2 1.600(3)
P1 N8 1.661(3)
P1 N7 1.662(3)
Cl1 C11 1.787(3)
Cl2 C12 1.779(3)
N1 C1 1.330(4)
N2 C6 1.315(4)
N3 C1 1.355(4)
N3 C5 1.453(4)
N3 C4 1.453(4)
N4 C1 1.351(4)
N4 C3 1.457(4)
N4 C2 1.461(4)
N5 C6 1.340(4)
N5 C8 1.462(4)
N5 C7 1.471(4)
N6 C6 1.362(4)
N6 C9 1.453(5)
N6 C10 1.456(4)
N7 C11 1.278(4)
N8 C12 1.287(4)
N9 C11 1.346(4)
N9 C12 1.346(4)

loop_
_cod_related_entry_id
_cod_related_entry_database
_cod_related_entry_code
1 ChemSpider 30661157
